data_7105660
loop_
_publ_author_name
'Zhao, Dan'
'Yuan, Daqiang'
'Krishna, Rajamani'
'van Baten, Jasper M.'
'Zhou, Hong-Cai'

_publ_section_title
;
 Thermosensitive gating effect and selective gas adsorption in a porous
 coordination nanocage.
;
_journal_issue 39
_journal_name_full 'Chemical communications (Cambridge, England)'
_journal_page_first 7352
_journal_page_last 7354
_journal_paper_doi 10.1039/c0cc02771e
_journal_volume 46
_journal_year 2010
_chemical_formula_moiety 'C456 H624 Cu24 O120 Si24'
_chemical_formula_sum 'C456 H624 Cu24 O120 Si24'
_chemical_formula_weight 10225.07
_chemical_name_systematic
;
?
;
_space_group_IT_number 166
_symmetry_cell_setting trigonal
_symmetry_space_group_name_Hall '-R 3 2"'
_symmetry_space_group_name_H-M 'R -3 m :H'
_atom_sites_solution_hydrogens geom
_atom_sites_solution_primary direct
_atom_sites_solution_secondary difmap
_audit_creation_method SHELXL-97
_cell_angle_alpha 90.00
_cell_angle_beta 90.00
_cell_angle_gamma 120.00
_cell_formula_units_Z 3
_cell_length_a 51.642(5)
_cell_length_b 51.642(5)
_cell_length_c 33.245(4)
_cell_measurement_reflns_used 9828
_cell_measurement_temperature 173(2)
_cell_measurement_theta_max 11.853
_cell_measurement_theta_min 2.1525
_cell_volume 76783(14)
_computing_cell_refinement 'SAINT+ ver. (Bruker, 2001)'
_computing_data_collection 'APEX2 (Bruker, 2008)'
_computing_data_reduction 'SAINT+ ver. (Bruker, 2001)'
_computing_molecular_graphics 'SHELXTL (Sheldrick, 2008)'
_computing_publication_material 'SHELXTL (Sheldrick, 2008)'
_computing_structure_refinement 'SHELXTL (Sheldrick, 2008)'
_computing_structure_solution 'SHELXTL (Sheldrick, 2008)'
_diffrn_ambient_temperature 173(2)
_diffrn_measured_fraction_theta_full 0.994
_diffrn_measured_fraction_theta_max 0.994
_diffrn_measurement_device_type 'Bruker APEX II CCD area detector'
_diffrn_measurement_method 'phi and omega scans'
_diffrn_radiation_monochromator graphite
_diffrn_radiation_source 15ID-B
_diffrn_radiation_type synchrotron
_diffrn_radiation_wavelength 0.42318
_diffrn_reflns_av_R_equivalents 0.3749
_diffrn_reflns_av_sigmaI/netI 0.1095
_diffrn_reflns_limit_h_max 51
_diffrn_reflns_limit_h_min -51
_diffrn_reflns_limit_k_max 51
_diffrn_reflns_limit_k_min -49
_diffrn_reflns_limit_l_max 33
_diffrn_reflns_limit_l_min -33
_diffrn_reflns_number 381539
_diffrn_reflns_theta_full 12.29
_diffrn_reflns_theta_max 12.29
_diffrn_reflns_theta_min 0.65
_exptl_absorpt_coefficient_mu 0.292
_exptl_absorpt_correction_T_max 0.9913
_exptl_absorpt_correction_T_min 0.9855
_exptl_absorpt_correction_type none
_exptl_crystal_colour green
_exptl_crystal_density_diffrn 0.663
_exptl_crystal_density_method 'not measured'
_exptl_crystal_description prism
_exptl_crystal_F_000 16056
_exptl_crystal_size_max 0.05
_exptl_crystal_size_mid 0.04
_exptl_crystal_size_min 0.03
_refine_diff_density_max 5.800
_refine_diff_density_min -4.562
_refine_diff_density_rms 0.682
_refine_ls_extinction_method none
_refine_ls_goodness_of_fit_ref 3.422
_refine_ls_hydrogen_treatment constr
_refine_ls_matrix_type full
_refine_ls_number_parameters 210
_refine_ls_number_reflns 9447
_refine_ls_number_restraints 153
_refine_ls_restrained_S_all 3.809
_refine_ls_R_factor_all 0.4749
_refine_ls_R_factor_gt 0.4492
_refine_ls_shift/su_max 0.000
_refine_ls_shift/su_mean 0.000
_refine_ls_structure_factor_coef Fsqd
_refine_ls_weighting_details 'calc w=1/[\s^2^(Fo^2^)+(0.2000P)^2^+0.0000P] where P=(Fo^2^+2Fc^2^)/3'
_refine_ls_weighting_scheme calc
_refine_ls_wR_factor_gt 0.7748
_refine_ls_wR_factor_ref 0.7951
_reflns_number_gt 5002
_reflns_number_total 9447
_reflns_threshold_expression >2sigma(I)
_cod_data_source_file C0CC02771E.TXT
_cod_data_source_block CuTEI
_cod_depositor_comments 'Adding full bibliography for 7105660.cif.'
_cod_original_sg_symbol_H-M R-3m
_cod_database_code 7105660

loop_
_symmetry_equiv_pos_as_xyz
'x, y, z'
'-y, x-y, z'
'-x+y, -x, z'
'x-y, -y, -z'
'-x, -x+y, -z'
'y, x, -z'
'x+2/3, y+1/3, z+1/3'
'-y+2/3, x-y+1/3, z+1/3'
'-x+y+2/3, -x+1/3, z+1/3'
'x-y+2/3, -y+1/3, -z+1/3'
'-x+2/3, -x+y+1/3, -z+1/3'
'y+2/3, x+1/3, -z+1/3'
'x+1/3, y+2/3, z+2/3'
'-y+1/3, x-y+2/3, z+2/3'
'-x+y+1/3, -x+2/3, z+2/3'
'x-y+1/3, -y+2/3, -z+2/3'
'-x+1/3, -x+y+2/3, -z+2/3'
'y+1/3, x+2/3, -z+2/3'
'-x, -y, -z'
'y, -x+y, -z'
'x-y, x, -z'
'-x+y, y, z'
'x, x-y, z'
'-y, -x, z'
'-x+2/3, -y+1/3, -z+1/3'
'y+2/3, -x+y+1/3, -z+1/3'
'x-y+2/3, x+1/3, -z+1/3'
'-x+y+2/3, y+1/3, z+1/3'
'x+2/3, x-y+1/3, z+1/3'
'-y+2/3, -x+1/3, z+1/3'
'-x+1/3, -y+2/3, -z+2/3'
'y+1/3, -x+y+2/3, -z+2/3'
'x-y+1/3, x+2/3, -z+2/3'
'-x+y+1/3, y+2/3, z+2/3'
'x+1/3, x-y+2/3, z+2/3'
'-y+1/3, -x+2/3, z+2/3'

loop_
_atom_site_label
_atom_site_type_symbol
_atom_site_fract_x
_atom_site_fract_y
_atom_site_fract_z
_atom_site_U_iso_or_equiv
_atom_site_adp_type
_atom_site_occupancy
_atom_site_symmetry_multiplicity
_atom_site_calc_flag
_atom_site_refinement_flags
_atom_site_disorder_assembly
_atom_site_disorder_group
Cu1 Cu 0.10350(16) 0.05175(8) 0.3035(2) 0.040(2) Uani 1 2 d SD . .
Cu2 Cu 0.13722(17) 0.06861(9) 0.2383(2) 0.043(2) Uani 1 2 d SD . .
Cu3 Cu 0.15479(14) 0.0000 0.5000 0.056(3) Uani 1 2 d SD . .
Cu4 Cu 0.20545(16) 0.0000 0.5000 0.061(3) Uani 1 2 d SD . .
O1 O 0.1336(4) 0.0433(4) 0.3271(9) 0.045(8) Uiso 1 1 d D . .
O2 O 0.1572(5) 0.0483(4) 0.2629(8) 0.036(8) Uiso 1 1 d D . .
O3 O 0.1651(6) 0.0146(4) 0.4442(6) 0.045(8) Uiso 1 1 d D . .
O4 O 0.2055(5) 0.0044(4) 0.4412(5) 0.038(8) Uiso 1 1 d D . .
O5 O 0.0771(5) 0.0626(4) 0.2739(7) 0.047(9) Uiso 1 1 d D . .
O6 O 0.1107(5) 0.0835(5) 0.2195(7) 0.030(7) Uiso 1 1 d D . .
O7 O 0.1795(6) 0.0434(4) 0.5068(6) 0.044(8) Uiso 1 1 d D . .
O8 O 0.2246(5) 0.0427(4) 0.5124(7) 0.031(7) Uiso 1 1 d D . .
O9 O 0.0745(9) 0.0372(4) 0.3591(10) 0.053(12) Uiso 1 2 d SD . .
O10 O 0.1644(10) 0.0822(5) 0.1811(10) 0.064(14) Uiso 1 2 d SD . .
O11 O 0.1111(4) 0.0000 0.5000 0.075(16) Uiso 1 2 d SD . .
O12 O 0.2491(4) 0.0000 0.5000 0.071(15) Uiso 1 2 d SD . .
Si1 Si 0.08058(18) 0.1612(4) 0.0549(5) 0.050 Uiso 1 2 d SD . .
Si2 Si 0.2830(3) 0.0173(3) 0.2472(4) 0.050 Uiso 1 1 d D . .
Si3 Si 0.3669(4) 0.18343(19) 0.5464(5) 0.050 Uiso 1 2 d SD . .
C1 C 0.1523(4) 0.0425(3) 0.3035(8) -0.006(7) Uiso 1 1 d D . .
C2 C 0.1725(4) 0.0336(2) 0.3236(7) 0.016(9) Uiso 1 1 d D . .
C3 C 0.1945(5) 0.0316(2) 0.3017(5) 0.060(15) Uiso 1 1 d D . .
H3A H 0.1966 0.0359 0.2737 0.072 Uiso 1 1 calc R . .
C4 C 0.2136(4) 0.0232(3) 0.3205(8) 0.11(2) Uiso 1 1 d D . .
C5 C 0.2104(4) 0.0169(3) 0.3618(8) 0.050(13) Uiso 1 1 d D . .
H5A H 0.2233 0.0113 0.3747 0.060 Uiso 1 1 calc R . .
C6 C 0.1885(5) 0.0188(3) 0.3843(5) 0.039(12) Uiso 1 1 d D . .
C7 C 0.1696(4) 0.0272(3) 0.3649(6) 0.029(11) Uiso 1 1 d D . .
H7A H 0.1547 0.0285 0.3799 0.035 Uiso 1 1 calc R . .
C8 C 0.1859(5) 0.0119(3) 0.4284(5) -0.011(7) Uiso 1 1 d D . .
C9 C 0.2070(5) 0.0536(3) 0.5114(4) -0.013(6) Uiso 1 1 d D . .
C10 C 0.2061(5) 0.1031(3) 0.5169(11) 0.037(16) Uiso 1 2 d SD . .
H10B H 0.1849 0.0925 0.5166 0.044 Uiso 1 2 calc SR . .
C11 C 0.2231(5) 0.0866(3) 0.5171(6) 0.045(13) Uiso 1 1 d D . .
C12 C 0.2536(5) 0.1035(3) 0.5229(5) 0.043(12) Uiso 1 1 d D . .
H12A H 0.2649 0.0937 0.5232 0.051 Uiso 1 1 calc R . .
C13 C 0.2684(5) 0.1342(2) 0.5283(7) 0.051(19) Uiso 1 2 d SD . .
C14 C 0.0874(4) 0.0765(4) 0.2407(6) -0.015(6) Uiso 1 1 d D . .
C15 C 0.0401(4) 0.0802(7) 0.2436(8) 0.031(15) Uiso 1 2 d SD . .
H15A H 0.0361 0.0721 0.2701 0.037 Uiso 1 2 calc SR . .
C16 C 0.0666(3) 0.0862(4) 0.2242(7) 0.043(12) Uiso 1 1 d D . .
C17 C 0.0743(2) 0.1018(4) 0.1878(6) 0.076(18) Uiso 1 1 d D . .
H17A H 0.0923 0.1060 0.1744 0.091 Uiso 1 1 calc R . .
C18 C 0.0557(3) 0.1114(5) 0.1710(7) 0.08(3) Uiso 1 2 d SD . .
C19 C 0.0637(2) 0.1275(4) 0.1335(7) 0.050 Uiso 1 2 d SD . .
C20 C 0.0704(2) 0.1408(4) 0.1023(6) 0.050 Uiso 1 2 d SD . .
C21 C 0.2363(5) 0.0211(4) 0.2979(12) 0.050 Uiso 1 1 d D . .
C22 C 0.2543(4) 0.0201(3) 0.2762(9) 0.050 Uiso 1 1 d D . .
C23 C 0.3002(5) 0.1501(2) 0.5341(6) 0.050 Uiso 1 2 d SD . .
C24 C 0.3264(4) 0.1632(2) 0.5389(6) 0.050 Uiso 1 2 d SD . .
C25 C 0.0664(3) 0.1328(7) 0.0124(8) 0.050 Uiso 1 2 d SD . .
H25 H 0.0734 0.1468 -0.0111 0.060 Uiso 1 2 calc SR . .
C26 C 0.0618(3) 0.1856(5) 0.0561(8) 0.050 Uiso 1 1 d D . .
H26A H 0.0649 0.1962 0.0298 0.060 Uiso 1 1 calc R . .
C27 C 0.0283(4) 0.1655(7) 0.0642(14) 0.050 Uiso 1 1 d D . .
H27A H 0.0189 0.1779 0.0668 0.075 Uiso 1 1 calc R . .
H27B H 0.0254 0.1543 0.0891 0.075 Uiso 1 1 calc R . .
H27C H 0.0191 0.1515 0.0418 0.075 Uiso 1 1 calc R . .
C28 C 0.0829(5) 0.1171(8) 0.0048(13) 0.050 Uiso 1 1 d D . .
H28A H 0.0756 0.0998 0.0228 0.075 Uiso 1 1 calc R . .
H28B H 0.1043 0.1307 0.0097 0.075 Uiso 1 1 calc R . .
H28C H 0.0800 0.1103 -0.0232 0.075 Uiso 1 1 calc R . .
C29 C 0.0758(8) 0.2085(7) 0.0905(12) 0.050 Uiso 1 1 d D . .
H29A H 0.0663 0.2208 0.0917 0.075 Uiso 1 1 calc R . .
H29B H 0.0973 0.2213 0.0855 0.075 Uiso 1 1 calc R . .
H29C H 0.0728 0.1979 0.1160 0.075 Uiso 1 1 calc R . .
C30 C 0.2748(7) -0.0230(5) 0.2566(8) 0.050 Uiso 1 1 d D . .
H30A H 0.2542 -0.0367 0.2461 0.060 Uiso 1 1 calc R . .
C31 C 0.2750(6) 0.0225(6) 0.1917(6) 0.050 Uiso 1 1 d D . .
H31A H 0.2869 0.0165 0.1744 0.060 Uiso 1 1 calc R . .
C32 C 0.3210(4) 0.0473(6) 0.2651(7) 0.050 Uiso 1 1 d D . .
H32A H 0.3201 0.0661 0.2639 0.060 Uiso 1 1 calc R . .
C33 C 0.3759(6) 0.2190(3) 0.5754(6) 0.050 Uiso 1 1 d D . .
H33A H 0.3573 0.2200 0.5707 0.060 Uiso 1 1 calc R . .
C34 C 0.3840(7) 0.1920(4) 0.4929(7) 0.050 Uiso 1 2 d SD . .
H34A H 0.4062 0.2031 0.4966 0.060 Uiso 1 2 calc SR . .
C35 C 0.2740(10) -0.0295(8) 0.3012(8) 0.050 Uiso 1 1 d D . .
H35A H 0.2705 -0.0498 0.3050 0.075 Uiso 1 1 calc R . .
H35B H 0.2578 -0.0278 0.3140 0.075 Uiso 1 1 calc R . .
H35C H 0.2931 -0.0151 0.3135 0.075 Uiso 1 1 calc R . .
C36 C 0.2955(10) -0.0300(8) 0.2336(11) 0.050 Uiso 1 1 d D . .
H36A H 0.2910 -0.0504 0.2399 0.075 Uiso 1 1 calc R . .
H36B H 0.3162 -0.0158 0.2411 0.075 Uiso 1 1 calc R . .
H36C H 0.2928 -0.0283 0.2047 0.075 Uiso 1 1 calc R . .
C37 C 0.3287(7) 0.0452(10) 0.3077(7) 0.050 Uiso 1 1 d D . .
H37A H 0.3485 0.0622 0.3139 0.075 Uiso 1 1 calc R . .
H37B H 0.3289 0.0265 0.3117 0.075 Uiso 1 1 calc R . .
H37C H 0.3138 0.0456 0.3256 0.075 Uiso 1 1 calc R . .
C38 C 0.3458(5) 0.0525(9) 0.2358(10) 0.050 Uiso 1 1 d D . .
H38A H 0.3650 0.0684 0.2460 0.075 Uiso 1 1 calc R . .
H38B H 0.3417 0.0584 0.2095 0.075 Uiso 1 1 calc R . .
H38C H 0.3466 0.0340 0.2328 0.075 Uiso 1 1 calc R . .
C40 C 0.2855(9) 0.0550(6) 0.1829(10) 0.050 Uiso 1 1 d D . .
H40A H 0.2813 0.0572 0.1548 0.075 Uiso 1 1 calc R . .
H40B H 0.3071 0.0670 0.1878 0.075 Uiso 1 1 calc R . .
H40C H 0.2751 0.0620 0.2006 0.075 Uiso 1 1 calc R . .
C41 C 0.2426(7) 0.0022(8) 0.1813(10) 0.050 Uiso 1 1 d D . .
H41A H 0.2391 0.0054 0.1532 0.075 Uiso 1 1 calc R . .
H41B H 0.2300 0.0066 0.1989 0.075 Uiso 1 1 calc R . .
H41C H 0.2374 -0.0187 0.1850 0.075 Uiso 1 1 calc R . .
C42 C 0.3765(10) 0.2126(6) 0.4705(8) 0.050 Uiso 1 1 d D . .
H42A H 0.3863 0.2173 0.4441 0.075 Uiso 1 1 calc R . .
H42B H 0.3835 0.2311 0.4858 0.075 Uiso 1 1 calc R . .
H42C H 0.3548 0.2029 0.4668 0.075 Uiso 1 1 calc R . .
C43 C 0.3757(10) 0.2165(7) 0.6196(7) 0.050 Uiso 1 1 d D . .
H43A H 0.3803 0.2357 0.6316 0.075 Uiso 1 1 calc R . .
H43B H 0.3908 0.2114 0.6279 0.075 Uiso 1 1 calc R . .
H43C H 0.3559 0.2009 0.6285 0.075 Uiso 1 1 calc R . .
C44 C 0.3986(9) 0.2473(4) 0.5568(11) 0.050 Uiso 1 1 d D . .
H44A H 0.4013 0.2642 0.5735 0.075 Uiso 1 1 calc R . .
H44B H 0.3920 0.2491 0.5299 0.075 Uiso 1 1 calc R . .
H44C H 0.4176 0.2475 0.5548 0.075 Uiso 1 1 calc R . .

loop_
_atom_site_aniso_label
_atom_site_aniso_U_11
_atom_site_aniso_U_22
_atom_site_aniso_U_33
_atom_site_aniso_U_23
_atom_site_aniso_U_13
_atom_site_aniso_U_12
Cu1 0.036(5) 0.060(4) 0.017(4) 0.0037(18) 0.007(4) 0.018(2)
Cu2 0.041(5) 0.060(4) 0.021(5) 0.0022(19) 0.004(4) 0.021(3)
Cu3 0.037(4) 0.088(7) 0.060(6) 0.040(5) 0.020(3) 0.044(4)
Cu4 0.047(4) 0.101(8) 0.053(6) 0.032(5) 0.016(3) 0.050(4)

loop_
_atom_type_symbol
_atom_type_description
_atom_type_scat_dispersion_real
_atom_type_scat_dispersion_imag
_atom_type_scat_source
C C 0.0015 0.0009 'International Tables Vol C Tables 4.2.6.8 and 6.1.1.4'
H H 0.0000 0.0000 'International Tables Vol C Tables 4.2.6.8 and 6.1.1.4'
Cu Cu 0.3240 0.8257 'International Tables Vol C Tables 4.2.6.8 and 6.1.1.4'
O O 0.0056 0.0036 'International Tables Vol C Tables 4.2.6.8 and 6.1.1.4'
Si Si 0.0522 0.0431 'International Tables Vol C Tables 4.2.6.8 and 6.1.1.4'

loop_
_geom_angle_atom_site_label_1
_geom_angle_atom_site_label_2
_geom_angle_atom_site_label_3
_geom_angle
_geom_angle_site_symmetry_1
_geom_angle_site_symmetry_3
_geom_angle_publ_flag
O5 Cu1 O5 77.9(11) 23 . ?
O5 Cu1 O1 172.4(13) 23 23 ?
O5 Cu1 O1 102.6(7) . 23 ?
O5 Cu1 O1 102.6(7) 23 . ?
O5 Cu1 O1 172.4(13) . . ?
O1 Cu1 O1 75.8(10) 23 . ?
O5 Cu1 O9 93.7(12) 23 . ?
O5 Cu1 O9 93.7(12) . . ?
O1 Cu1 O9 93.8(13) 23 . ?
O1 Cu1 O9 93.8(13) . . ?
O5 Cu1 Cu2 86.1(9) 23 . ?
O5 Cu1 Cu2 86.1(9) . . ?
O1 Cu1 Cu2 86.3(9) 23 . ?
O1 Cu1 Cu2 86.4(9) . . ?
O9 Cu1 Cu2 179.8(10) . . ?
O6 Cu2 O6 94.7(13) . 23 ?
O6 Cu2 O2 79.7(8) . 23 ?
O6 Cu2 O2 169.3(11) 23 23 ?
O6 Cu2 O2 169.3(11) . . ?
O6 Cu2 O2 79.7(8) 23 . ?
O2 Cu2 O2 104.4(11) 23 . ?
O6 Cu2 O10 93.3(11) . . ?
O6 Cu2 O10 93.2(11) 23 . ?
O2 Cu2 O10 96.1(11) 23 . ?
O2 Cu2 O10 96.1(11) . . ?
O6 Cu2 Cu1 85.3(8) . . ?
O6 Cu2 Cu1 85.3(8) 23 . ?
O2 Cu2 Cu1 85.3(8) 23 . ?
O2 Cu2 Cu1 85.3(8) . . ?
O10 Cu2 Cu1 177.8(13) . . ?
O7 Cu3 O7 170.9(18) 4_556 . ?
O7 Cu3 O3 102.4(7) 4_556 . ?
O7 Cu3 O3 76.9(7) . . ?
O7 Cu3 O3 76.9(7) 4_556 4_556 ?
O7 Cu3 O3 102.4(8) . 4_556 ?
O3 Cu3 O3 170.8(18) . 4_556 ?
O7 Cu3 O11 94.5(9) 4_556 . ?
O7 Cu3 O11 94.5(9) . . ?
O3 Cu3 O11 94.6(9) . . ?
O3 Cu3 O11 94.6(9) 4_556 . ?
O7 Cu3 Cu4 85.5(9) 4_556 . ?
O7 Cu3 Cu4 85.5(9) . . ?
O3 Cu3 Cu4 85.4(9) . . ?
O3 Cu3 Cu4 85.4(9) 4_556 . ?
O11 Cu3 Cu4 180.000(1) . . ?
O8 Cu4 O8 173.5(16) 4_556 . ?
O8 Cu4 O4 96.2(8) 4_556 4_556 ?
O8 Cu4 O4 83.5(8) . 4_556 ?
O8 Cu4 O4 83.5(8) 4_556 . ?
O8 Cu4 O4 96.2(8) . . ?
O4 Cu4 O4 173.6(17) 4_556 . ?
O8 Cu4 O12 93.2(8) 4_556 . ?
O8 Cu4 O12 93.2(8) . . ?
O4 Cu4 O12 93.2(8) 4_556 . ?
O4 Cu4 O12 93.2(8) . . ?
O8 Cu4 Cu3 86.8(8) 4_556 . ?
O8 Cu4 Cu3 86.8(8) . . ?
O4 Cu4 Cu3 86.8(8) 4_556 . ?
O4 Cu4 Cu3 86.8(8) . . ?
O12 Cu4 Cu3 180.000(1) . . ?
C1 O1 Cu1 117.3(19) . . ?
C1 O2 Cu2 115.6(17) . . ?
C8 O3 Cu3 115.6(18) . . ?
C8 O4 Cu4 113.4(17) . . ?
C14 O5 Cu1 115.9(17) . . ?
C14 O6 Cu2 116.8(16) . . ?
C9 O7 Cu3 116.6(18) . . ?
C9 O8 Cu4 114.6(16) . . ?
C20 Si1 C25 108.0(11) . . ?
C20 Si1 C26 105.4(7) . 22 ?
C25 Si1 C26 113.1(7) . 22 ?
C20 Si1 C26 105.4(7) . . ?
C25 Si1 C26 113.1(7) . . ?
C26 Si1 C26 111.3(11) 22 . ?
C22 Si2 C32 108.8(9) . . ?
C22 Si2 C30 104.4(9) . . ?
C32 Si2 C30 114.2(10) . . ?
C22 Si2 C31 104.6(10) . . ?
C32 Si2 C31 113.1(10) . . ?
C30 Si2 C31 110.8(10) . . ?
C24 Si3 C33 106.1(8) . . ?
C24 Si3 C33 106.1(8) . 23 ?
C33 Si3 C33 113.8(12) . 23 ?
C24 Si3 C34 105.6(11) . . ?
C33 Si3 C34 112.2(7) . . ?
C33 Si3 C34 112.2(7) 23 . ?
O1 C1 O2 131.7(19) . . ?
O1 C1 C2 113(2) . . ?
O2 C1 C2 115(2) . . ?
C3 C2 C7 119.2(19) . . ?
C3 C2 C1 121(2) . . ?
C7 C2 C1 120(2) . . ?
C2 C3 C4 120.9(10) . . ?
C2 C3 H3A 119.5 . . ?
C4 C3 H3A 119.5 . . ?
C3 C4 C5 119(2) . . ?
C3 C4 C21 121(3) . . ?
C5 C4 C21 120(3) . . ?
C4 C5 C6 121(2) . . ?
C4 C5 H5A 119.7 . . ?
C6 C5 H5A 119.7 . . ?
C5 C6 C7 119.0(9) . . ?
C5 C6 C8 119(2) . . ?
C7 C6 C8 122(2) . . ?
C2 C7 C6 120.8(19) . . ?
C2 C7 H7A 119.5 . . ?
C6 C7 H7A 119.5 . . ?
O3 C8 O4 135.6(19) . . ?
O3 C8 C6 111(2) . . ?
O4 C8 C6 113(2) . . ?
O7 C9 O8 136.0(18) . . ?
O7 C9 C11 111(2) . . ?
O8 C9 C11 112.7(18) . . ?
C11 C10 C11 119.0(11) . 23 ?
C11 C10 H10B 120.5 . . ?
C11 C10 H10B 120.5 23 . ?
C12 C11 C9 123.4(14) . . ?
C12 C11 C10 116.6(9) . . ?
C9 C11 C10 120.0(13) . . ?
C11 C12 C13 123(2) . . ?
C11 C12 H12A 118.4 . . ?
C13 C12 H12A 118.4 . . ?
C12 C13 C12 120.4(11) 23 . ?
C12 C13 C23 119(2) 23 . ?
C12 C13 C23 119(2) . . ?
O5 C14 O6 134.6(17) . . ?
O5 C14 C16 109.6(19) . . ?
O6 C14 C16 115.8(17) . . ?
C16 C15 C16 120.1(10) 22 . ?
C16 C15 H15A 119.9 22 . ?
C16 C15 H15A 119.9 . . ?
C17 C16 C15 119.4(19) . . ?
C17 C16 C14 117.6(13) . . ?
C15 C16 C14 122.9(13) . . ?
C18 C17 C16 120.2(17) . . ?
C18 C17 H17A 120.0 . . ?
C16 C17 H17A 120.0 . . ?
C17 C18 C17 119.7(10) . 22 ?
C17 C18 C19 119.9(18) . . ?
C17 C18 C19 119.9(5) 22 . ?
C20 C19 C18 179.9(7) . . ?
C19 C20 Si1 179.9(14) . . ?
C22 C21 C4 174(5) . . ?
C21 C22 Si2 174(4) . . ?
C24 C23 C13 180.0(16) . . ?
C23 C24 Si3 179.9(10) . . ?
C28 C25 C28 119(2) . 22 ?
C28 C25 Si1 116.7(12) . . ?
C28 C25 Si1 116.7(12) 22 . ?
C28 C25 H25 99.4 . . ?
C28 C25 H25 99.4 22 . ?
Si1 C25 H25 99.4 . . ?
C27 C26 C29 109.2(17) . . ?
C27 C26 Si1 108.9(14) . . ?
C29 C26 Si1 108.6(13) . . ?
C27 C26 H26A 110.0 . . ?
C29 C26 H26A 110.0 . . ?
Si1 C26 H26A 110.0 . . ?
C26 C27 H27A 109.5 . . ?
C26 C27 H27B 109.5 . . ?
H27A C27 H27B 109.5 . . ?
C26 C27 H27C 109.5 . . ?
H27A C27 H27C 109.5 . . ?
H27B C27 H27C 109.5 . . ?
C25 C28 H28A 109.5 . . ?
C25 C28 H28B 109.5 . . ?
H28A C28 H28B 109.5 . . ?
C25 C28 H28C 109.5 . . ?
H28A C28 H28C 109.5 . . ?
H28B C28 H28C 109.5 . . ?
C26 C29 H29A 109.5 . . ?
C26 C29 H29B 109.5 . . ?
H29A C29 H29B 109.5 . . ?
C26 C29 H29C 109.5 . . ?
H29A C29 H29C 109.5 . . ?
H29B C29 H29C 109.5 . . ?
C36 C30 C35 113.0(18) . . ?
C36 C30 Si2 112.2(16) . . ?
C35 C30 Si2 111.3(15) . . ?
C36 C30 H30A 106.6 . . ?
C35 C30 H30A 106.6 . . ?
Si2 C30 H30A 106.6 . . ?
C41 C31 C40 112.8(18) . . ?
C41 C31 Si2 111.2(15) . . ?
C40 C31 Si2 110.7(15) . . ?
C41 C31 H31A 107.3 . . ?
C40 C31 H31A 107.3 . . ?
Si2 C31 H31A 107.3 . . ?
C37 C32 C38 113.0(18) . . ?
C37 C32 Si2 116.5(16) . . ?
C38 C32 Si2 112.5(15) . . ?
C37 C32 H32A 104.4 . . ?
C38 C32 H32A 104.4 . . ?
Si2 C32 H32A 104.4 . . ?
C43 C33 C44 118.0(17) . . ?
C43 C33 Si3 115.6(13) . . ?
C44 C33 Si3 115.6(14) . . ?
C43 C33 H33A 101.1 . . ?
C44 C33 H33A 101.1 . . ?
Si3 C33 H33A 101.1 . . ?
C42 C34 C42 114(2) . 23 ?
C42 C34 Si3 111.6(13) . . ?
C42 C34 Si3 111.6(13) 23 . ?
C42 C34 H34A 106.4 . . ?
C42 C34 H34A 106.4 23 . ?
Si3 C34 H34A 106.4 . . ?
C30 C35 H35A 109.5 . . ?
C30 C35 H35B 109.5 . . ?
H35A C35 H35B 109.5 . . ?
C30 C35 H35C 109.5 . . ?
H35A C35 H35C 109.5 . . ?
H35B C35 H35C 109.5 . . ?
C30 C36 H36A 109.5 . . ?
C30 C36 H36B 109.5 . . ?
H36A C36 H36B 109.5 . . ?
C30 C36 H36C 109.5 . . ?
H36A C36 H36C 109.5 . . ?
H36B C36 H36C 109.5 . . ?
C32 C37 H37A 109.5 . . ?
C32 C37 H37B 109.5 . . ?
H37A C37 H37B 109.5 . . ?
C32 C37 H37C 109.5 . . ?
H37A C37 H37C 109.5 . . ?
H37B C37 H37C 109.5 . . ?
C32 C38 H38A 109.5 . . ?
C32 C38 H38B 109.5 . . ?
H38A C38 H38B 109.5 . . ?
C32 C38 H38C 109.5 . . ?
H38A C38 H38C 109.5 . . ?
H38B C38 H38C 109.5 . . ?
C31 C40 H40A 109.5 . . ?
C31 C40 H40B 109.5 . . ?
H40A C40 H40B 109.5 . . ?
C31 C40 H40C 109.5 . . ?
H40A C40 H40C 109.5 . . ?
H40B C40 H40C 109.5 . . ?
C31 C41 H41A 109.5 . . ?
C31 C41 H41B 109.5 . . ?
H41A C41 H41B 109.5 . . ?
C31 C41 H41C 109.5 . . ?
H41A C41 H41C 109.5 . . ?
H41B C41 H41C 109.5 . . ?
C34 C42 H42A 109.5 . . ?
C34 C42 H42B 109.5 . . ?
H42A C42 H42B 109.5 . . ?
C34 C42 H42C 109.5 . . ?
H42A C42 H42C 109.5 . . ?
H42B C42 H42C 109.5 . . ?
C33 C43 H43A 109.5 . . ?
C33 C43 H43B 109.5 . . ?
H43A C43 H43B 109.5 . . ?
C33 C43 H43C 109.5 . . ?
H43A C43 H43C 109.5 . . ?
H43B C43 H43C 109.5 . . ?
C33 C44 H44A 109.5 . . ?
C33 C44 H44B 109.5 . . ?
H44A C44 H44B 109.5 . . ?
C33 C44 H44C 109.5 . . ?
H44A C44 H44C 109.5 . . ?
H44B C44 H44C 109.5 . . ?

loop_
_geom_bond_atom_site_label_1
_geom_bond_atom_site_label_2
_geom_bond_distance
_geom_bond_site_symmetry_2
_geom_bond_publ_flag
Cu1 O5 1.975(18) 23 ?
Cu1 O5 1.976(18) . ?
Cu1 O1 1.977(18) 23 ?
Cu1 O1 1.977(18) . ?
Cu1 O9 2.26(2) . ?
Cu1 Cu2 2.640(10) . ?
Cu2 O6 1.976(17) . ?
Cu2 O6 1.976(17) 23 ?
Cu2 O2 1.978(17) 23 ?
Cu2 O2 1.978(17) . ?
Cu2 O10 2.26(2) . ?
Cu3 O7 1.961(18) 4_556 ?
Cu3 O7 1.961(18) . ?
Cu3 O3 1.972(18) . ?
Cu3 O3 1.972(18) 4_556 ?
Cu3 O11 2.25(2) . ?
Cu3 Cu4 2.616(11) . ?
Cu4 O8 1.956(17) 4_556 ?
Cu4 O8 1.956(17) . ?
Cu4 O4 1.967(18) 4_556 ?
Cu4 O4 1.967(18) . ?
Cu4 O12 2.25(2) . ?
O1 C1 1.26(4) . ?
O2 C1 1.38(4) . ?
O3 C8 1.27(4) . ?
O4 C8 1.32(4) . ?
O5 C14 1.28(3) . ?
O6 C14 1.28(3) . ?
O7 C9 1.25(3) . ?
O8 C9 1.29(3) . ?
Si1 C20 1.820(18) . ?
Si1 C25 1.898(16) . ?
Si1 C26 1.94(3) 22 ?
Si1 C26 1.94(3) . ?
Si2 C22 1.833(16) . ?
Si2 C32 1.887(16) . ?
Si2 C30 1.934(16) . ?
Si2 C31 1.941(16) . ?
Si3 C24 1.826(18) . ?
Si3 C33 1.91(3) . ?
Si3 C33 1.91(3) 23 ?
Si3 C34 1.936(16) . ?
C1 C2 1.49(3) . ?
C2 C3 1.40(3) . ?
C2 C7 1.40(3) . ?
C3 C4 1.41(3) . ?
C3 H3A 0.9500 . ?
C4 C5 1.40(4) . ?
C4 C21 1.44(4) . ?
C5 C6 1.40(3) . ?
C5 H5A 0.9500 . ?
C6 C7 1.41(3) . ?
C6 C8 1.500(11) . ?
C7 H7A 0.9500 . ?
C9 C11 1.488(11) . ?
C10 C11 1.50(3) . ?
C10 C11 1.49(3) 23 ?
C10 H10B 0.9500 . ?
C11 C12 1.38(3) . ?
C12 C13 1.385(16) . ?
C12 H12A 0.9500 . ?
C13 C12 1.39(4) 23 ?
C13 C23 1.44(3) . ?
C14 C16 1.50(3) . ?
C15 C16 1.40(3) 22 ?
C15 C16 1.40(3) . ?
C15 H15A 0.9500 . ?
C16 C17 1.40(3) . ?
C17 C18 1.40(3) . ?
C17 H17A 0.9500 . ?
C18 C17 1.40(3) 22 ?
C18 C19 1.44(3) . ?
C19 C20 1.195(19) . ?
C21 C22 1.20(4) . ?
C23 C24 1.183(19) . ?
C25 C28 1.46(4) . ?
C25 C28 1.46(4) 22 ?
C25 H25 1.0000 . ?
C26 C27 1.53(4) . ?
C26 C29 1.54(2) . ?
C26 H26A 1.0000 . ?
C27 H27A 0.9800 . ?
C27 H27B 0.9800 . ?
C27 H27C 0.9800 . ?
C28 H28A 0.9800 . ?
C28 H28B 0.9800 . ?
C28 H28C 0.9800 . ?
C29 H29A 0.9800 . ?
C29 H29B 0.9800 . ?
C29 H29C 0.9800 . ?
C30 C36 1.50(6) . ?
C30 C35 1.52(4) . ?
C30 H30A 1.0000 . ?
C31 C41 1.51(5) . ?
C31 C40 1.51(4) . ?
C31 H31A 1.0000 . ?
C32 C37 1.49(4) . ?
C32 C38 1.52(4) . ?
C32 H32A 1.0000 . ?
C33 C43 1.474(18) . ?
C33 C44 1.476(18) . ?
C33 H33A 1.0000 . ?
C34 C42 1.50(5) . ?
C34 C42 1.50(5) 23 ?
C34 H34A 1.0000 . ?
C35 H35A 0.9800 . ?
C35 H35B 0.9800 . ?
C35 H35C 0.9800 . ?
C36 H36A 0.9800 . ?
C36 H36B 0.9800 . ?
C36 H36C 0.9800 . ?
C37 H37A 0.9800 . ?
C37 H37B 0.9800 . ?
C37 H37C 0.9800 . ?
C38 H38A 0.9800 . ?
C38 H38B 0.9800 . ?
C38 H38C 0.9800 . ?
C40 H40A 0.9800 . ?
C40 H40B 0.9800 . ?
C40 H40C 0.9800 . ?
C41 H41A 0.9800 . ?
C41 H41B 0.9800 . ?
C41 H41C 0.9800 . ?
C42 H42A 0.9800 . ?
C42 H42B 0.9800 . ?
C42 H42C 0.9800 . ?
C43 H43A 0.9800 . ?
C43 H43B 0.9800 . ?
C43 H43C 0.9800 . ?
C44 H44A 0.9800 . ?
C44 H44B 0.9800 . ?
C44 H44C 0.9800 . ?
